data_7002071
loop_
_publ_author_name
'Page, Michael J.'
'Wagler, J\"org'
'Messerle, Barbara A.'

_publ_section_title
;
 Pyrazolyl-N-heterocyclic carbene complexes of rhodium as hydrogenation
 catalysts: The influence of ligand steric bulk on catalyst activity
;
_journal_issue 35
_journal_name_full 'Dalton Transactions'
_journal_page_first 7029
_journal_paper_doi 10.1039/b906724h
_journal_year 2009
_chemical_formula_moiety 'C24 H30 N4 Rh, C24 H20 B'
_chemical_formula_sum 'C48 H50 B N4 Rh'
_chemical_formula_weight 796.64
_chemical_name_systematic
;
?
;
_space_group_IT_number 4
_symmetry_cell_setting monoclinic
_symmetry_space_group_name_Hall 'P 2yb'
_symmetry_space_group_name_H-M 'P 1 21 1'
_atom_sites_solution_hydrogens geom
_atom_sites_solution_primary direct
_atom_sites_solution_secondary difmap
_audit_creation_method SHELXL-97
_cell_angle_alpha 90.00
_cell_angle_beta 93.8420(10)
_cell_angle_gamma 90.00
_cell_formula_units_Z 4
_cell_length_a 16.1877(2)
_cell_length_b 9.29080(10)
_cell_length_c 26.4808(3)
_cell_measurement_reflns_used 162874
_cell_measurement_temperature 100(2)
_cell_measurement_theta_max 35.631
_cell_measurement_theta_min 2.546
_cell_volume 3973.67(8)
_computing_cell_refinement 'HKL Scalepack (Otwinowski & Minor 1997)'
_computing_data_collection 'Nonius Collect, KappaCCD'
_computing_data_reduction 'Denzo and Scalepak (Otwinowski & Minor, 1997)'
_computing_molecular_graphics 'ORTEP32 for windows (Farugia)'
_computing_publication_material 'Ciftab (Sheldrick, 1997)'
_computing_structure_refinement 'SHELXL-97 (Sheldrick, 1997)'
_computing_structure_solution 'SHELXS-97 (Sheldrick, 1990)'
_diffrn_ambient_temperature 100(2)
_diffrn_measured_fraction_theta_full 0.992
_diffrn_measured_fraction_theta_max 0.992
_diffrn_measurement_device_type 'Nonius Kappa CCD area detector'
_diffrn_measurement_method 'phi and omega scans'
_diffrn_radiation_monochromator graphite
_diffrn_radiation_source 'fine-focus sealed tube'
_diffrn_radiation_type MoK\a
_diffrn_radiation_wavelength 0.71073
_diffrn_reflns_av_R_equivalents 0.0437
_diffrn_reflns_av_sigmaI/netI 0.0429
_diffrn_reflns_limit_h_max 26
_diffrn_reflns_limit_h_min -25
_diffrn_reflns_limit_k_max 14
_diffrn_reflns_limit_k_min -14
_diffrn_reflns_limit_l_max 40
_diffrn_reflns_limit_l_min -42
_diffrn_reflns_number 98011
_diffrn_reflns_theta_full 35.00
_diffrn_reflns_theta_max 35.00
_diffrn_reflns_theta_min 2.59
_exptl_absorpt_coefficient_mu 0.469
_exptl_absorpt_correction_T_max 0.914
_exptl_absorpt_correction_T_min 0.732
_exptl_absorpt_correction_type multi-scan
_exptl_absorpt_process_details SORTAV
_exptl_crystal_colour orange
_exptl_crystal_density_diffrn 1.332
_exptl_crystal_density_method 'not measured'
_exptl_crystal_description piece
_exptl_crystal_F_000 1664
_exptl_crystal_size_max 0.55
_exptl_crystal_size_mid 0.33
_exptl_crystal_size_min 0.20
_refine_diff_density_max 0.672
_refine_diff_density_min -0.700
_refine_diff_density_rms 0.061
_refine_ls_abs_structure_details 'Flack H D (1983), Acta Cryst. A39, 876-881'
_refine_ls_abs_structure_Flack -0.017(7)
_refine_ls_extinction_method none
_refine_ls_goodness_of_fit_ref 1.020
_refine_ls_hydrogen_treatment mixed
_refine_ls_matrix_type full
_refine_ls_number_parameters 1001
_refine_ls_number_reflns 34298
_refine_ls_number_restraints 1
_refine_ls_restrained_S_all 1.020
_refine_ls_R_factor_all 0.0360
_refine_ls_R_factor_gt 0.0301
_refine_ls_shift/su_max 0.005
_refine_ls_shift/su_mean 0.000
_refine_ls_structure_factor_coef Fsqd
_refine_ls_weighting_details 'calc w=1/[\s^2^(Fo^2^)+(0.0285P)^2^+1.0295P] where P=(Fo^2^+2Fc^2^)/3'
_refine_ls_weighting_scheme calc
_refine_ls_wR_factor_gt 0.0665
_refine_ls_wR_factor_ref 0.0685
_reflns_number_gt 31658
_reflns_number_total 34298
_reflns_threshold_expression >2sigma(I)
_cod_data_source_file b906724h.txt
_cod_data_source_block mp00301
_cod_original_sg_symbol_Hall P2yb
_cod_original_sg_symbol_H-M P21
_cod_database_code 7002071

loop_
_symmetry_equiv_pos_as_xyz
'x, y, z'
'-x, y+1/2, -z'

loop_
_atom_site_label
_atom_site_type_symbol
_atom_site_fract_x
_atom_site_fract_y
_atom_site_fract_z
_atom_site_U_iso_or_equiv
_atom_site_adp_type
_atom_site_occupancy
_atom_site_symmetry_multiplicity
_atom_site_calc_flag
_atom_site_refinement_flags
_atom_site_disorder_assembly
_atom_site_disorder_group
Rh1 Rh 0.247379(6) 0.667338(11) 0.159375(3) 0.01462(2) Uani 1 1 d . . .
N1 N 0.20254(7) 0.82892(14) 0.20671(4) 0.0177(2) Uani 1 1 d . . .
N2 N 0.13554(8) 0.90841(14) 0.19014(5) 0.0187(2) Uani 1 1 d . . .
N3 N 0.14655(8) 0.88526(14) 0.10200(5) 0.0193(2) Uani 1 1 d . . .
N4 N 0.25620(8) 0.86098(14) 0.06183(4) 0.0187(2) Uani 1 1 d . . .
C1 C 0.22499(12) 0.49140(17) 0.10961(6) 0.0260(3) Uani 1 1 d . . .
H1 H 0.1976(14) 0.531(3) 0.0768(9) 0.031 Uiso 1 1 d . . .
C2 C 0.31095(11) 0.51103(17) 0.11682(6) 0.0251(3) Uani 1 1 d . . .
H2 H 0.3338(14) 0.564(3) 0.0919(8) 0.030 Uiso 1 1 d . . .
C3 C 0.36751(12) 0.41241(19) 0.14978(7) 0.0301(3) Uani 1 1 d . . .
H3A H 0.4219 0.4059 0.1349 0.036 Uiso 1 1 calc R . .
H3B H 0.3432 0.3146 0.1495 0.036 Uiso 1 1 calc R . .
C4 C 0.38081(11) 0.4642(2) 0.20476(7) 0.0291(3) Uani 1 1 d . . .
H4A H 0.3918 0.3798 0.2270 0.035 Uiso 1 1 calc R . .
H4B H 0.4303 0.5269 0.2078 0.035 Uiso 1 1 calc R . .
C5 C 0.30801(10) 0.54595(18) 0.22286(6) 0.0234(3) Uani 1 1 d . . .
H5 H 0.3190(13) 0.622(2) 0.2497(8) 0.028 Uiso 1 1 d . . .
C6 C 0.22689(11) 0.50159(18) 0.21653(6) 0.0250(3) Uani 1 1 d . . .
H6 H 0.1895(14) 0.548(3) 0.2372(8) 0.030 Uiso 1 1 d . . .
C7 C 0.19890(12) 0.36131(19) 0.19199(7) 0.0329(4) Uani 1 1 d . . .
H7A H 0.1506 0.3242 0.2090 0.039 Uiso 1 1 calc R . .
H7B H 0.2440 0.2897 0.1967 0.039 Uiso 1 1 calc R . .
C8 C 0.17498(13) 0.37830(19) 0.13491(8) 0.0350(4) Uani 1 1 d . . .
H8A H 0.1826 0.2847 0.1180 0.042 Uiso 1 1 calc R . .
H8B H 0.1156 0.4039 0.1303 0.042 Uiso 1 1 calc R . .
C9 C 0.22891(9) 0.88782(17) 0.25104(5) 0.0213(3) Uani 1 1 d . . .
H9 H 0.2756 0.8555 0.2715 0.026 Uiso 1 1 calc R . .
C10 C 0.17844(10) 1.00335(18) 0.26313(6) 0.0254(3) Uani 1 1 d . . .
H10 H 0.1838 1.0623 0.2925 0.030 Uiso 1 1 calc R . .
C11 C 0.11956(10) 1.01334(16) 0.22348(6) 0.0224(3) Uani 1 1 d . . .
H11 H 0.0757 1.0814 0.2201 0.027 Uiso 1 1 calc R . .
C12 C 0.09098(9) 0.87051(18) 0.14267(5) 0.0212(3) Uani 1 1 d . . .
H12A H 0.0426 0.9348 0.1364 0.025 Uiso 1 1 calc R . .
H12B H 0.0707 0.7701 0.1442 0.025 Uiso 1 1 calc R . .
C13 C 0.14025(10) 0.98530(18) 0.06313(6) 0.0251(3) Uani 1 1 d . . .
H13 H 0.0964 1.0517 0.0560 0.030 Uiso 1 1 calc R . .
C14 C 0.20898(11) 0.96944(18) 0.03747(6) 0.0251(3) Uani 1 1 d . . .
H14 H 0.2226 1.0220 0.0084 0.030 Uiso 1 1 calc R . .
C15 C 0.21829(9) 0.80845(15) 0.10209(5) 0.0163(2) Uani 1 1 d . . .
C16 C 0.33836(9) 0.82717(16) 0.04784(5) 0.0190(2) Uani 1 1 d . . .
C17 C 0.40633(10) 0.88436(17) 0.07677(6) 0.0235(3) Uani 1 1 d . . .
C18 C 0.39512(13) 0.9670(2) 0.12483(7) 0.0372(4) Uani 1 1 d . . .
H18A H 0.4478 1.0118 0.1366 0.056 Uiso 1 1 d R . .
H18B H 0.3772 0.9012 0.1509 0.056 Uiso 1 1 d R . .
H18C H 0.3531 1.0419 0.1183 0.056 Uiso 1 1 d R . .
C19 C 0.48500(10) 0.8619(2) 0.05987(6) 0.0274(3) Uani 1 1 d . . .
H19 H 0.5318 0.8993 0.0791 0.033 Uiso 1 1 calc R . .
C20 C 0.49696(10) 0.78601(19) 0.01545(6) 0.0259(3) Uani 1 1 d . . .
C21 C 0.58224(10) 0.7695(3) -0.00362(7) 0.0387(4) Uani 1 1 d . . .
H21A H 0.5876 0.8329 -0.0328 0.058 Uiso 1 1 d R . .
H21B H 0.5905 0.6694 -0.0138 0.058 Uiso 1 1 d R . .
H21C H 0.6240 0.7954 0.0233 0.058 Uiso 1 1 d R . .
C22 C 0.42806(10) 0.72662(18) -0.01123(6) 0.0238(3) Uani 1 1 d . . .
H22 H 0.4358 0.6717 -0.0408 0.029 Uiso 1 1 calc R . .
C23 C 0.34783(9) 0.74543(17) 0.00420(5) 0.0201(2) Uani 1 1 d . . .
C24 C 0.27520(9) 0.6786(2) -0.02564(5) 0.0256(3) Uani 1 1 d . . .
H24A H 0.2313 0.6575 -0.0030 0.038 Uiso 1 1 d R . .
H24B H 0.2928 0.5892 -0.0414 0.038 Uiso 1 1 d R . .
H24C H 0.2542 0.7457 -0.0520 0.038 Uiso 1 1 d R . .
B1 B 0.30690(8) 0.06959(15) 0.40807(5) 0.0129(2) Uani 1 1 d . . .
C49 C 0.35805(8) 0.00050(14) 0.36145(5) 0.0137(2) Uani 1 1 d . . .
C50 C 0.38790(8) -0.14288(15) 0.36232(5) 0.0165(2) Uani 1 1 d . . .
H50 H 0.3752 -0.2034 0.3897 0.020 Uiso 1 1 calc R . .
C51 C 0.43520(9) -0.19932(16) 0.32473(6) 0.0209(3) Uani 1 1 d . . .
H51 H 0.4546 -0.2957 0.3273 0.025 Uiso 1 1 calc R . .
C52 C 0.45404(9) -0.11506(17) 0.28341(6) 0.0218(3) Uani 1 1 d . . .
H52 H 0.4868 -0.1525 0.2580 0.026 Uiso 1 1 calc R . .
C53 C 0.42385(9) 0.02454(16) 0.28033(5) 0.0200(2) Uani 1 1 d . . .
H53 H 0.4352 0.0832 0.2522 0.024 Uiso 1 1 calc R . .
C54 C 0.37678(8) 0.07946(15) 0.31832(5) 0.0162(2) Uani 1 1 d . . .
H54 H 0.3564 0.1751 0.3148 0.019 Uiso 1 1 calc R . .
C55 C 0.27328(8) 0.22888(13) 0.38963(5) 0.0145(2) Uani 1 1 d . . .
C56 C 0.19061(8) 0.25468(16) 0.37192(5) 0.0164(2) Uani 1 1 d . . .
H56 H 0.1511 0.1799 0.3746 0.020 Uiso 1 1 calc R . .
C57 C 0.16417(10) 0.38617(16) 0.35050(5) 0.0214(3) Uani 1 1 d . . .
H57 H 0.1078 0.3991 0.3390 0.026 Uiso 1 1 calc R . .
C58 C 0.22021(11) 0.49723(16) 0.34608(5) 0.0233(3) Uani 1 1 d . . .
H58 H 0.2030 0.5858 0.3309 0.028 Uiso 1 1 calc R . .
C59 C 0.30232(11) 0.47758(16) 0.36423(6) 0.0236(3) Uani 1 1 d . . .
H59 H 0.3410 0.5539 0.3622 0.028 Uiso 1 1 calc R . .
C60 C 0.32765(9) 0.34601(15) 0.38538(5) 0.0191(2) Uani 1 1 d . . .
H60 H 0.3839 0.3349 0.3974 0.023 Uiso 1 1 calc R . .
C61 C 0.22624(8) -0.02797(14) 0.42101(5) 0.0132(2) Uani 1 1 d . . .
C62 C 0.19564(8) -0.14665(15) 0.39295(5) 0.0164(2) Uani 1 1 d . . .
H62 H 0.2236 -0.1763 0.3643 0.020 Uiso 1 1 calc R . .
C63 C 0.12528(8) -0.22326(15) 0.40561(5) 0.0189(2) Uani 1 1 d . . .
H63 H 0.1068 -0.3038 0.3858 0.023 Uiso 1 1 calc R . .
C64 C 0.08254(8) -0.18199(15) 0.44689(6) 0.0186(2) Uani 1 1 d . . .
H64 H 0.0354 -0.2345 0.4559 0.022 Uiso 1 1 calc R . .
C65 C 0.11001(9) -0.06188(16) 0.47498(6) 0.0192(2) Uani 1 1 d . . .
H65 H 0.0804 -0.0304 0.5027 0.023 Uiso 1 1 calc R . .
C66 C 0.18061(8) 0.01185(15) 0.46238(5) 0.0168(2) Uani 1 1 d . . .
H66 H 0.1988 0.0921 0.4824 0.020 Uiso 1 1 calc R . .
C67 C 0.36527(8) 0.07971(15) 0.46193(5) 0.0149(2) Uani 1 1 d . . .
C68 C 0.41147(9) -0.03774(15) 0.48197(5) 0.0187(2) Uani 1 1 d . . .
H68 H 0.4132 -0.1231 0.4623 0.022 Uiso 1 1 calc R . .
C69 C 0.45502(9) -0.03512(17) 0.52944(6) 0.0225(3) Uani 1 1 d . . .
H69 H 0.4852 -0.1176 0.5413 0.027 Uiso 1 1 calc R . .
C70 C 0.45433(10) 0.08712(19) 0.55918(6) 0.0257(3) Uani 1 1 d . . .
H70 H 0.4841 0.0897 0.5913 0.031 Uiso 1 1 calc R . .
C71 C 0.40940(12) 0.20611(19) 0.54130(6) 0.0294(3) Uani 1 1 d . . .
H71 H 0.4081 0.2908 0.5613 0.035 Uiso 1 1 calc R . .
C72 C 0.36586(10) 0.20132(16) 0.49366(6) 0.0237(3) Uani 1 1 d . . .
H72 H 0.3354 0.2839 0.4823 0.028 Uiso 1 1 calc R . .
Rh2 Rh 0.188320(7) 0.759716(12) 0.607159(4) 0.01411(3) Uani 0.9369(4) 1 d P A 1
Rh2A Rh 0.16812(12) 0.7016(2) 0.61034(6) 0.01411(3) Uani 0.0631(4) 1 d P A 2
N5 N 0.15973(7) 0.59596(14) 0.55279(5) 0.0184(2) Uani 1 1 d . A 1
N6 N 0.20765(7) 0.58059(14) 0.51265(4) 0.0158(2) Uani 1 1 d . A 1
N7 N 0.33254(6) 0.67325(14) 0.55112(4) 0.01599(18) Uani 1 1 d . A 1
N8 N 0.37197(7) 0.66327(15) 0.62963(4) 0.01710(19) Uani 1 1 d . A 1
C25 C 0.21389(10) 0.98079(18) 0.62328(6) 0.0250(3) Uani 1 1 d . A 1
H25 H 0.2677(14) 1.008(2) 0.6089(8) 0.030 Uiso 1 1 d . B 1
C26 C 0.21771(10) 0.90518(19) 0.66884(6) 0.0253(3) Uani 1 1 d . A 1
H26 H 0.2745(14) 0.883(3) 0.6839(8) 0.030 Uiso 1 1 d . C 1
C27 C 0.15047(12) 0.9123(2) 0.70588(6) 0.0293(3) Uani 1 1 d . A 1
H27A H 0.1195 1.0037 0.7009 0.035 Uiso 1 1 calc R A 1
H27B H 0.1762 0.9116 0.7409 0.035 Uiso 1 1 calc R A 1
C28 C 0.09004(12) 0.7853(2) 0.69903(6) 0.0309(4) Uani 1 1 d . A 1
H28A H 0.1138 0.7008 0.7176 0.037 Uiso 1 1 calc R A 1
H28B H 0.0375 0.8106 0.7140 0.037 Uiso 1 1 calc R A 1
C29 C 0.07183(9) 0.74510(19) 0.64374(6) 0.0243(3) Uani 1 1 d . A 1
H29 H 0.0444(13) 0.657(3) 0.6323(8) 0.029 Uiso 1 1 d . D 1
C30 C 0.05850(9) 0.83852(18) 0.60345(6) 0.0220(3) Uani 1 1 d . A 1
H30 H 0.0344(13) 0.795(2) 0.5717(8) 0.026 Uiso 1 1 d . E 1
C31 C 0.05621(10) 1.00136(19) 0.60879(6) 0.0255(3) Uani 1 1 d . A 1
H31A H 0.0351 1.0258 0.6420 0.031 Uiso 1 1 calc R A 1
H31B H 0.0169 1.0411 0.5821 0.031 Uiso 1 1 calc R A 1
C32 C 0.14156(11) 1.07396(18) 0.60482(6) 0.0266(3) Uani 1 1 d . A 1
H32A H 0.1479 1.1000 0.5690 0.032 Uiso 1 1 calc R A 1
H32B H 0.1430 1.1641 0.6248 0.032 Uiso 1 1 calc R A 1
C33 C 0.10417(9) 0.48992(19) 0.54773(6) 0.0239(3) Uani 1 1 d . A 1
H33 H 0.0623 0.4724 0.5704 0.029 Uiso 1 1 calc R A 1
C34 C 0.11615(10) 0.40772(19) 0.50426(6) 0.0267(3) Uani 1 1 d . A 1
H34 H 0.0848 0.3269 0.4921 0.032 Uiso 1 1 calc R A 1
C35 C 0.18288(9) 0.46930(17) 0.48299(6) 0.0208(3) Uani 1 1 d . A 1
H35 H 0.2069 0.4389 0.4530 0.025 Uiso 1 1 calc R A 1
C36 C 0.27480(8) 0.68155(16) 0.50688(5) 0.0173(2) Uani 1 1 d . A 1
H36A H 0.3036 0.6579 0.4761 0.021 Uiso 1 1 calc R A 1
H36B H 0.2525 0.7805 0.5032 0.021 Uiso 1 1 calc R A 1
C37 C 0.41094(8) 0.61343(16) 0.55362(5) 0.0183(2) Uani 1 1 d . A 1
H37 H 0.4411 0.5829 0.5260 0.022 Uiso 1 1 calc R A 1
C38 C 0.43601(8) 0.60718(16) 0.60337(5) 0.0188(2) Uani 1 1 d . A 1
H38 H 0.4874 0.5714 0.6175 0.023 Uiso 1 1 calc R A 1
C39 C 0.30712(8) 0.70434(15) 0.59773(5) 0.0172(2) Uani 1 1 d . A 1
C40 C 0.37228(8) 0.65961(17) 0.68427(5) 0.0176(2) Uani 1 1 d . A 1
C41 C 0.33528(9) 0.54322(16) 0.70700(6) 0.0216(3) Uani 1 1 d . A 1
C42 C 0.29505(13) 0.4224(2) 0.67635(7) 0.0342(4) Uani 1 1 d . A 1
H42A H 0.2475 0.4597 0.6556 0.051 Uiso 1 1 d R A 1
H42B H 0.2764 0.3479 0.6992 0.051 Uiso 1 1 d R A 1
H42C H 0.3352 0.3808 0.6544 0.051 Uiso 1 1 d R A 1
C43 C 0.33764(10) 0.54062(18) 0.75995(6) 0.0244(3) Uani 1 1 d . A 1
H43 H 0.3131 0.4620 0.7764 0.029 Uiso 1 1 calc R A 1
C44 C 0.37500(9) 0.65033(18) 0.78921(5) 0.0230(3) Uani 1 1 d . A 1
C45 C 0.37674(11) 0.6467(2) 0.84623(6) 0.0319(4) Uani 1 1 d . A 1
H45A H 0.3333 0.7099 0.8578 0.048 Uiso 1 1 d R A 1
H45B H 0.4309 0.6799 0.8604 0.048 Uiso 1 1 d R A 1
H45C H 0.3671 0.5481 0.8575 0.048 Uiso 1 1 d R A 1
C46 C 0.41088(9) 0.76510(19) 0.76485(5) 0.0226(2) Uani 1 1 d . A 1
H46 H 0.4359 0.8408 0.7846 0.027 Uiso 1 1 calc R A 1
C47 C 0.41100(8) 0.77164(17) 0.71207(5) 0.0194(2) Uani 1 1 d . A 1
C48 C 0.45126(11) 0.89557(19) 0.68652(6) 0.0271(3) Uani 1 1 d . A 1
H48A H 0.5053 0.8653 0.6757 0.041 Uiso 1 1 d R A 1
H48B H 0.4587 0.9761 0.7103 0.041 Uiso 1 1 d R A 1
H48C H 0.4160 0.9261 0.6569 0.041 Uiso 1 1 d R A 1
B2 B 0.15427(9) 0.05458(16) 0.86497(5) 0.0154(2) Uani 1 1 d . F 1
C73 C 0.13528(8) -0.11796(15) 0.87311(5) 0.0169(2) Uani 1 1 d . F 1
C74 C 0.16692(10) -0.21784(15) 0.83952(5) 0.0214(3) Uani 1 1 d . F 1
H74 H 0.1996 -0.1832 0.8136 0.026 Uiso 1 1 calc R F 1
C75 C 0.15243(10) -0.36566(16) 0.84251(6) 0.0227(3) Uani 1 1 d . F 1
H75 H 0.1737 -0.4287 0.8183 0.027 Uiso 1 1 calc R F 1
C76 C 0.10690(9) -0.42095(16) 0.88086(6) 0.0208(2) Uani 1 1 d . F 1
H76 H 0.0973 -0.5215 0.8835 0.025 Uiso 1 1 calc R F 1
C77 C 0.07588(8) -0.32550(18) 0.91519(6) 0.0211(2) Uani 1 1 d . F 1
H77 H 0.0450 -0.3612 0.9418 0.025 Uiso 1 1 calc R F 1
C78 C 0.08961(9) -0.17717(16) 0.91116(6) 0.0192(2) Uani 1 1 d . F 1
H78 H 0.0672 -0.1145 0.9351 0.023 Uiso 1 1 calc R F 1
C79 C 0.13005(8) 0.15212(14) 0.91375(5) 0.0158(2) Uani 1 1 d . F 1
C80 C 0.04726(8) 0.15904(17) 0.92751(5) 0.0190(2) Uani 1 1 d . F 1
H80 H 0.0065 0.1041 0.9086 0.023 Uiso 1 1 calc R F 1
C81 C 0.02279(9) 0.24285(17) 0.96753(5) 0.0225(3) Uani 1 1 d . F 1
H81 H -0.0336 0.2439 0.9754 0.027 Uiso 1 1 calc R F 1
C82 C 0.08070(11) 0.32503(17) 0.99599(6) 0.0246(3) Uani 1 1 d . F 1
H82 H 0.0645 0.3815 1.0236 0.030 Uiso 1 1 calc R F 1
C83 C 0.16244(11) 0.32294(17) 0.98339(6) 0.0239(3) Uani 1 1 d . F 1
H83 H 0.2027 0.3787 1.0024 0.029 Uiso 1 1 calc R F 1
C84 C 0.18596(9) 0.23910(15) 0.94283(5) 0.0189(2) Uani 1 1 d . F 1
H84 H 0.2422 0.2411 0.9346 0.023 Uiso 1 1 calc R F 1
C85 C 0.25345(8) 0.07100(16) 0.85624(5) 0.0177(2) Uani 1 1 d . F 1
C86 C 0.31239(9) 0.02493(18) 0.89454(6) 0.0236(3) Uani 1 1 d . F 1
H86 H 0.2932 -0.0221 0.9234 0.028 Uiso 1 1 calc R F 1
C87 C 0.39714(10) 0.0450(2) 0.89209(8) 0.0305(4) Uani 1 1 d . F 1
H87 H 0.4343 0.0134 0.9191 0.037 Uiso 1 1 calc R F 1
C88 C 0.42746(11) 0.1113(2) 0.85008(8) 0.0349(4) Uani 1 1 d . F 1
H88 H 0.4850 0.1292 0.8487 0.042 Uiso 1 1 calc R F 1
C89 C 0.37198(10) 0.1510(2) 0.81011(7) 0.0319(4) Uani 1 1 d . F 1
H89 H 0.3920 0.1924 0.7805 0.038 Uiso 1 1 calc R F 1
C90 C 0.28695(10) 0.13042(17) 0.81321(6) 0.0241(3) Uani 1 1 d . F 1
H90 H 0.2504 0.1576 0.7852 0.029 Uiso 1 1 calc R F 1
C91 C 0.09518(8) 0.11727(15) 0.81686(5) 0.0164(2) Uani 1 1 d . F 1
C92 C 0.02964(9) 0.04028(17) 0.79229(6) 0.0213(3) Uani 1 1 d . F 1
H92 H 0.0179 -0.0542 0.8036 0.026 Uiso 1 1 calc R F 1
C93 C -0.01901(10) 0.0987(2) 0.75158(6) 0.0285(3) Uani 1 1 d . F 1
H93 H -0.0626 0.0432 0.7357 0.034 Uiso 1 1 calc R F 1
C94 C -0.00439(11) 0.2364(2) 0.73424(6) 0.0335(4) Uani 1 1 d . F 1
H94 H -0.0367 0.2748 0.7062 0.040 Uiso 1 1 calc R F 1
C95 C 0.05862(12) 0.3173(2) 0.75872(6) 0.0302(3) Uani 1 1 d . F 1
H95 H 0.0691 0.4125 0.7477 0.036 Uiso 1 1 calc R F 1
C96 C 0.10636(9) 0.25875(18) 0.79937(5) 0.0219(2) Uani 1 1 d . F 1
H96 H 0.1482 0.3166 0.8160 0.026 Uiso 1 1 calc R F 1

loop_
_atom_site_aniso_label
_atom_site_aniso_U_11
_atom_site_aniso_U_22
_atom_site_aniso_U_33
_atom_site_aniso_U_23
_atom_site_aniso_U_13
_atom_site_aniso_U_12
Rh1 0.01849(4) 0.01376(4) 0.01146(4) 0.00035(3) -0.00022(3) -0.00060(4)
N1 0.0171(5) 0.0197(5) 0.0162(5) -0.0026(4) -0.0005(4) -0.0009(4)
N2 0.0182(5) 0.0187(5) 0.0190(5) -0.0030(4) -0.0002(4) 0.0000(4)
N3 0.0188(5) 0.0211(5) 0.0176(5) 0.0016(4) -0.0018(4) 0.0023(4)
N4 0.0232(5) 0.0171(5) 0.0159(5) 0.0039(4) 0.0011(4) 0.0018(4)
C1 0.0411(9) 0.0165(6) 0.0195(7) -0.0029(5) -0.0039(6) -0.0006(6)
C2 0.0385(8) 0.0180(6) 0.0194(6) -0.0002(5) 0.0058(6) 0.0054(6)
C3 0.0354(8) 0.0219(7) 0.0338(8) 0.0035(6) 0.0076(7) 0.0086(6)
C4 0.0273(7) 0.0296(8) 0.0302(8) 0.0090(6) 0.0003(6) 0.0064(6)
C5 0.0285(7) 0.0246(7) 0.0167(6) 0.0045(5) -0.0018(5) 0.0028(6)
C6 0.0296(7) 0.0247(7) 0.0209(7) 0.0082(5) 0.0040(5) -0.0002(6)
C7 0.0378(9) 0.0226(7) 0.0383(9) 0.0099(7) 0.0030(7) -0.0068(7)
C8 0.0419(10) 0.0194(7) 0.0422(10) -0.0023(7) -0.0071(8) -0.0092(7)
C9 0.0221(6) 0.0245(7) 0.0172(6) -0.0044(5) 0.0006(5) -0.0043(5)
C10 0.0297(7) 0.0231(7) 0.0234(7) -0.0090(6) 0.0020(6) -0.0036(6)
C11 0.0233(6) 0.0185(6) 0.0260(7) -0.0048(5) 0.0059(5) -0.0011(5)
C12 0.0184(6) 0.0263(7) 0.0185(6) -0.0031(5) -0.0015(5) -0.0001(5)
C13 0.0279(7) 0.0229(7) 0.0235(7) 0.0046(5) -0.0047(5) 0.0053(6)
C14 0.0300(7) 0.0235(7) 0.0216(7) 0.0094(5) -0.0010(5) 0.0031(6)
C15 0.0195(6) 0.0154(5) 0.0138(5) -0.0006(4) -0.0010(4) 0.0002(4)
C16 0.0211(6) 0.0184(6) 0.0175(6) 0.0034(5) 0.0010(5) -0.0013(5)
C17 0.0272(7) 0.0230(7) 0.0200(6) -0.0001(5) -0.0008(5) -0.0064(5)
C18 0.0394(10) 0.0415(10) 0.0308(9) -0.0147(8) 0.0025(7) -0.0135(8)
C19 0.0229(7) 0.0337(8) 0.0250(7) 0.0030(6) -0.0024(5) -0.0074(6)
C20 0.0221(6) 0.0315(8) 0.0239(7) 0.0059(6) 0.0006(5) -0.0005(6)
C21 0.0227(7) 0.0588(13) 0.0349(9) 0.0064(10) 0.0046(6) 0.0017(9)
C22 0.0245(6) 0.0286(7) 0.0183(6) 0.0021(5) 0.0022(5) 0.0010(5)
C23 0.0218(5) 0.0219(6) 0.0163(5) 0.0029(5) -0.0005(4) 0.0001(5)
C24 0.0251(6) 0.0324(8) 0.0189(6) -0.0007(6) -0.0008(5) -0.0037(6)
B1 0.0134(5) 0.0107(5) 0.0146(5) -0.0006(4) 0.0007(4) -0.0010(4)
C49 0.0129(5) 0.0131(5) 0.0147(5) -0.0014(4) -0.0006(4) -0.0022(4)
C50 0.0167(5) 0.0153(5) 0.0176(5) -0.0006(4) 0.0014(4) -0.0004(4)
C51 0.0192(6) 0.0188(6) 0.0248(7) -0.0031(5) 0.0028(5) 0.0021(5)
C52 0.0186(6) 0.0259(7) 0.0216(6) -0.0060(5) 0.0057(5) -0.0010(5)
C53 0.0204(6) 0.0225(6) 0.0176(6) -0.0013(5) 0.0047(5) -0.0052(5)
C54 0.0176(5) 0.0152(5) 0.0159(5) -0.0004(4) 0.0014(4) -0.0027(4)
C55 0.0183(5) 0.0112(5) 0.0142(5) -0.0017(4) 0.0022(4) -0.0009(4)
C56 0.0214(5) 0.0133(5) 0.0143(5) 0.0003(5) -0.0005(4) 0.0018(5)
C57 0.0296(7) 0.0188(6) 0.0155(6) -0.0008(5) -0.0006(5) 0.0076(5)
C58 0.0423(9) 0.0122(6) 0.0161(6) 0.0013(5) 0.0065(6) 0.0047(6)
C59 0.0369(8) 0.0126(5) 0.0222(6) -0.0001(5) 0.0100(6) -0.0040(5)
C60 0.0241(6) 0.0138(5) 0.0199(6) -0.0014(5) 0.0044(5) -0.0034(5)
C61 0.0136(5) 0.0114(5) 0.0145(5) 0.0013(4) -0.0004(4) 0.0006(4)
C62 0.0168(5) 0.0144(5) 0.0182(5) -0.0021(4) 0.0028(4) -0.0017(4)
C63 0.0167(5) 0.0156(6) 0.0244(6) -0.0020(5) 0.0020(4) -0.0042(4)
C64 0.0144(5) 0.0185(6) 0.0234(6) 0.0018(5) 0.0043(4) -0.0017(4)
C65 0.0164(5) 0.0212(6) 0.0204(6) -0.0003(5) 0.0050(4) 0.0004(5)
C66 0.0169(5) 0.0159(5) 0.0177(6) -0.0011(4) 0.0026(4) -0.0008(4)
C67 0.0140(5) 0.0160(5) 0.0146(5) -0.0003(4) 0.0009(4) -0.0025(4)
C68 0.0191(6) 0.0166(6) 0.0199(6) 0.0009(5) -0.0027(4) -0.0025(5)
C69 0.0220(6) 0.0240(7) 0.0206(6) 0.0053(5) -0.0044(5) -0.0059(5)
C70 0.0294(7) 0.0301(8) 0.0167(6) 0.0031(5) -0.0045(5) -0.0117(6)
C71 0.0433(9) 0.0249(7) 0.0193(6) -0.0060(5) -0.0028(6) -0.0044(6)
C72 0.0311(7) 0.0197(6) 0.0197(6) -0.0035(5) -0.0037(5) 0.0014(5)
Rh2 0.01200(4) 0.01644(6) 0.01385(4) -0.00288(4) 0.00060(3) 0.00371(5)
Rh2A 0.01200(4) 0.01644(6) 0.01385(4) -0.00288(4) 0.00060(3) 0.00371(5)
N5 0.0145(5) 0.0247(6) 0.0162(5) -0.0006(4) 0.0031(4) 0.0037(4)
N6 0.0158(5) 0.0186(5) 0.0130(5) -0.0016(4) 0.0002(4) 0.0026(4)
N7 0.0149(4) 0.0177(5) 0.0153(4) -0.0011(4) 0.0004(3) 0.0040(4)
N8 0.0141(4) 0.0204(5) 0.0165(4) -0.0021(5) -0.0014(3) 0.0057(5)
C25 0.0215(6) 0.0235(7) 0.0302(7) -0.0087(6) 0.0021(5) 0.0015(5)
C26 0.0239(7) 0.0266(7) 0.0246(7) -0.0088(6) -0.0039(5) 0.0100(6)
C27 0.0377(9) 0.0322(8) 0.0177(6) -0.0053(6) -0.0005(6) 0.0126(7)
C28 0.0385(8) 0.0341(9) 0.0211(7) -0.0003(6) 0.0103(6) 0.0095(7)
C29 0.0219(6) 0.0258(7) 0.0263(7) -0.0011(6) 0.0084(5) 0.0038(6)
C30 0.0158(5) 0.0276(7) 0.0228(6) -0.0004(5) 0.0024(5) 0.0061(5)
C31 0.0235(7) 0.0306(8) 0.0223(7) -0.0025(6) -0.0003(5) 0.0127(6)
C32 0.0318(7) 0.0213(7) 0.0266(7) -0.0034(6) 0.0008(6) 0.0065(6)
C33 0.0171(6) 0.0297(8) 0.0251(7) -0.0019(6) 0.0025(5) -0.0034(5)
C34 0.0232(7) 0.0278(8) 0.0286(8) -0.0059(6) -0.0026(6) -0.0048(6)
C35 0.0202(6) 0.0229(6) 0.0186(6) -0.0030(5) -0.0039(5) 0.0037(5)
C36 0.0178(5) 0.0195(6) 0.0142(5) 0.0012(5) -0.0010(4) 0.0025(5)
C37 0.0149(5) 0.0202(6) 0.0200(6) 0.0005(5) 0.0028(4) 0.0034(4)
C38 0.0142(5) 0.0214(6) 0.0206(6) -0.0007(5) 0.0006(4) 0.0060(5)
C39 0.0166(5) 0.0186(6) 0.0162(5) -0.0030(4) -0.0010(4) 0.0046(4)
C40 0.0169(5) 0.0201(6) 0.0154(5) -0.0023(5) -0.0012(4) 0.0051(5)
C41 0.0222(6) 0.0199(6) 0.0227(6) -0.0019(5) 0.0019(5) 0.0017(5)
C42 0.0453(10) 0.0264(8) 0.0309(8) -0.0049(7) 0.0030(7) -0.0097(7)
C43 0.0274(7) 0.0239(7) 0.0226(7) 0.0019(5) 0.0062(5) 0.0043(6)
C44 0.0240(6) 0.0282(8) 0.0169(5) 0.0008(5) 0.0019(5) 0.0093(6)
C45 0.0349(8) 0.0424(11) 0.0184(6) 0.0025(7) 0.0028(6) 0.0126(8)
C46 0.0219(6) 0.0260(6) 0.0191(6) -0.0031(6) -0.0041(4) 0.0054(6)
C47 0.0180(5) 0.0212(6) 0.0186(5) -0.0014(5) -0.0019(4) 0.0032(5)
C48 0.0293(7) 0.0264(7) 0.0251(7) -0.0004(6) -0.0021(6) -0.0053(6)
B2 0.0172(6) 0.0144(6) 0.0146(6) -0.0013(5) 0.0006(5) 0.0013(5)
C73 0.0174(5) 0.0150(5) 0.0179(6) -0.0013(4) -0.0012(4) 0.0008(4)
C74 0.0294(7) 0.0161(6) 0.0192(6) -0.0002(5) 0.0050(5) 0.0009(5)
C75 0.0296(7) 0.0158(6) 0.0230(6) -0.0030(5) 0.0047(5) 0.0022(5)
C76 0.0190(6) 0.0160(6) 0.0274(7) -0.0012(5) 0.0001(5) -0.0019(5)
C77 0.0196(5) 0.0176(6) 0.0265(6) 0.0000(6) 0.0044(5) -0.0036(5)
C78 0.0173(5) 0.0183(6) 0.0224(6) -0.0021(5) 0.0035(5) -0.0009(5)
C79 0.0198(5) 0.0133(6) 0.0140(5) 0.0009(4) 0.0000(4) 0.0027(4)
C80 0.0205(5) 0.0200(6) 0.0165(5) 0.0001(5) -0.0003(4) 0.0050(5)
C81 0.0261(6) 0.0249(7) 0.0170(5) 0.0020(5) 0.0043(5) 0.0097(6)
C82 0.0369(8) 0.0200(7) 0.0173(6) -0.0024(5) 0.0039(5) 0.0065(6)
C83 0.0350(8) 0.0190(6) 0.0177(6) -0.0036(5) 0.0008(5) -0.0008(6)
C84 0.0234(6) 0.0167(6) 0.0163(5) -0.0014(4) -0.0002(4) 0.0001(5)
C85 0.0180(5) 0.0150(5) 0.0202(6) -0.0028(5) 0.0013(4) 0.0009(4)
C86 0.0197(6) 0.0243(7) 0.0262(7) -0.0022(5) -0.0021(5) 0.0030(5)
C87 0.0191(6) 0.0293(8) 0.0422(9) -0.0079(7) -0.0039(6) 0.0053(6)
C88 0.0189(7) 0.0309(8) 0.0555(12) -0.0105(8) 0.0060(7) -0.0002(6)
C89 0.0260(7) 0.0282(9) 0.0432(9) -0.0022(7) 0.0141(6) -0.0013(6)
C90 0.0233(6) 0.0226(7) 0.0270(7) 0.0004(5) 0.0062(5) 0.0006(5)
C91 0.0181(5) 0.0166(5) 0.0144(5) -0.0037(4) 0.0007(4) 0.0031(4)
C92 0.0172(6) 0.0265(7) 0.0202(6) -0.0073(5) 0.0011(5) 0.0030(5)
C93 0.0207(6) 0.0410(10) 0.0230(7) -0.0127(7) -0.0042(5) 0.0106(6)
C94 0.0350(8) 0.0446(11) 0.0198(7) -0.0055(7) -0.0060(6) 0.0235(8)
C95 0.0410(9) 0.0278(8) 0.0214(7) 0.0037(6) 0.0002(6) 0.0145(7)
C96 0.0277(6) 0.0190(6) 0.0189(6) -0.0008(6) -0.0003(5) 0.0049(6)

loop_
_atom_type_symbol
_atom_type_description
_atom_type_scat_dispersion_real
_atom_type_scat_dispersion_imag
_atom_type_scat_source
C C 0.0033 0.0016 'International Tables Vol C Tables 4.2.6.8 and 6.1.1.4'
H H 0.0000 0.0000 'International Tables Vol C Tables 4.2.6.8 and 6.1.1.4'
N N 0.0061 0.0033 'International Tables Vol C Tables 4.2.6.8 and 6.1.1.4'
B B 0.0013 0.0007 'International Tables Vol C Tables 4.2.6.8 and 6.1.1.4'
Rh Rh -1.1178 0.9187 'International Tables Vol C Tables 4.2.6.8 and 6.1.1.4'

loop_
_geom_angle_atom_site_label_1
_geom_angle_atom_site_label_2
_geom_angle_atom_site_label_3
_geom_angle
_geom_angle_site_symmetry_1
_geom_angle_site_symmetry_3
_geom_angle_publ_flag
C15 Rh1 N1 85.02(5) . . ?
C15 Rh1 C1 90.69(6) . . ?
N1 Rh1 C1 150.03(6) . . ?
C15 Rh1 C2 98.03(6) . . ?
N1 Rh1 C2 171.30(6) . . ?
C1 Rh1 C2 38.48(7) . . ?
C15 Rh1 C6 157.71(6) . . ?
N1 Rh1 C6 90.89(6) . . ?
C1 Rh1 C6 81.97(7) . . ?
C2 Rh1 C6 89.27(6) . . ?
C15 Rh1 C5 165.56(6) . . ?
N1 Rh1 C5 93.68(5) . . ?
C1 Rh1 C5 97.41(6) . . ?
C2 Rh1 C5 81.32(6) . . ?
C6 Rh1 C5 36.45(6) . . ?
C9 N1 N2 105.16(12) . . ?
C9 N1 Rh1 135.06(10) . . ?
N2 N1 Rh1 119.46(9) . . ?
C11 N2 N1 111.34(12) . . ?
C11 N2 C12 129.45(13) . . ?
N1 N2 C12 119.17(12) . . ?
C15 N3 C13 111.88(13) . . ?
C15 N3 C12 121.22(12) . . ?
C13 N3 C12 126.49(13) . . ?
C15 N4 C14 111.11(13) . . ?
C15 N4 C16 126.77(12) . . ?
C14 N4 C16 121.70(13) . . ?
C2 C1 C8 125.87(16) . . ?
C2 C1 Rh1 71.82(9) . . ?
C8 C1 Rh1 109.62(12) . . ?
C2 C1 H1 116.2(13) . . ?
C8 C1 H1 114.4(13) . . ?
Rh1 C1 H1 107.5(13) . . ?
C1 C2 C3 123.41(16) . . ?
C1 C2 Rh1 69.70(9) . . ?
C3 C2 Rh1 113.37(11) . . ?
C1 C2 H2 114.5(14) . . ?
C3 C2 H2 118.5(14) . . ?
Rh1 C2 H2 104.1(15) . . ?
C2 C3 C4 113.24(14) . . ?
C2 C3 H3A 108.9 . . ?
C4 C3 H3A 108.9 . . ?
C2 C3 H3B 108.9 . . ?
C4 C3 H3B 108.9 . . ?
H3A C3 H3B 107.7 . . ?
C5 C4 C3 113.37(14) . . ?
C5 C4 H4A 108.9 . . ?
C3 C4 H4A 108.9 . . ?
C5 C4 H4B 108.9 . . ?
C3 C4 H4B 108.9 . . ?
H4A C4 H4B 107.7 . . ?
C6 C5 C4 124.80(16) . . ?
C6 C5 Rh1 71.78(9) . . ?
C4 C5 Rh1 109.50(10) . . ?
C6 C5 H5 114.6(12) . . ?
C4 C5 H5 118.1(12) . . ?
Rh1 C5 H5 103.4(12) . . ?
C5 C6 C7 124.51(16) . . ?
C5 C6 Rh1 71.78(9) . . ?
C7 C6 Rh1 111.24(11) . . ?
C5 C6 H6 115.9(14) . . ?
C7 C6 H6 117.0(14) . . ?
Rh1 C6 H6 102.4(14) . . ?
C6 C7 C8 112.40(14) . . ?
C6 C7 H7A 109.1 . . ?
C8 C7 H7A 109.1 . . ?
C6 C7 H7B 109.1 . . ?
C8 C7 H7B 109.1 . . ?
H7A C7 H7B 107.9 . . ?
C1 C8 C7 113.52(14) . . ?
C1 C8 H8A 108.9 . . ?
C7 C8 H8A 108.9 . . ?
C1 C8 H8B 108.9 . . ?
C7 C8 H8B 108.9 . . ?
H8A C8 H8B 107.7 . . ?
N1 C9 C10 110.95(14) . . ?
N1 C9 H9 124.5 . . ?
C10 C9 H9 124.5 . . ?
C11 C10 C9 105.24(13) . . ?
C11 C10 H10 127.4 . . ?
C9 C10 H10 127.4 . . ?
N2 C11 C10 107.30(14) . . ?
N2 C11 H11 126.3 . . ?
C10 C11 H11 126.3 . . ?
N2 C12 N3 108.81(12) . . ?
N2 C12 H12A 109.9 . . ?
N3 C12 H12A 109.9 . . ?
N2 C12 H12B 109.9 . . ?
N3 C12 H12B 109.9 . . ?
H12A C12 H12B 108.3 . . ?
C14 C13 N3 106.18(13) . . ?
C14 C13 H13 126.9 . . ?
N3 C13 H13 126.9 . . ?
C13 C14 N4 106.89(13) . . ?
C13 C14 H14 126.6 . . ?
N4 C14 H14 126.6 . . ?
N4 C15 N3 103.93(12) . . ?
N4 C15 Rh1 136.31(11) . . ?
N3 C15 Rh1 119.53(10) . . ?
C23 C16 C17 122.09(14) . . ?
C23 C16 N4 119.02(12) . . ?
C17 C16 N4 118.78(13) . . ?
C19 C17 C16 117.91(14) . . ?
C19 C17 C18 120.78(15) . . ?
C16 C17 C18 121.31(15) . . ?
C17 C18 H18A 109.5 . . ?
C17 C18 H18B 109.5 . . ?
H18A C18 H18B 109.5 . . ?
C17 C18 H18C 109.5 . . ?
H18A C18 H18C 109.5 . . ?
H18B C18 H18C 109.5 . . ?
C17 C19 C20 121.85(14) . . ?
C17 C19 H19 119.1 . . ?
C20 C19 H19 119.1 . . ?
C22 C20 C19 118.41(15) . . ?
C22 C20 C21 120.59(16) . . ?
C19 C20 C21 121.00(15) . . ?
C20 C21 H21A 109.5 . . ?
C20 C21 H21B 109.4 . . ?
H21A C21 H21B 109.5 . . ?
C20 C21 H21C 109.5 . . ?
H21A C21 H21C 109.5 . . ?
H21B C21 H21C 109.5 . . ?
C20 C22 C23 122.00(15) . . ?
C20 C22 H22 119.0 . . ?
C23 C22 H22 119.0 . . ?
C22 C23 C16 117.65(13) . . ?
C22 C23 C24 120.21(13) . . ?
C16 C23 C24 122.14(13) . . ?
C23 C24 H24A 109.5 . . ?
C23 C24 H24B 109.5 . . ?
H24A C24 H24B 109.5 . . ?
C23 C24 H24C 109.5 . . ?
H24A C24 H24C 109.5 . . ?
H24B C24 H24C 109.5 . . ?
C55 B1 C61 107.89(10) . . ?
C55 B1 C67 111.30(10) . . ?
C61 B1 C67 105.45(10) . . ?
C55 B1 C49 107.42(10) . . ?
C61 B1 C49 112.59(10) . . ?
C67 B1 C49 112.16(10) . . ?
C54 C49 C50 114.31(12) . . ?
C54 C49 B1 123.16(11) . . ?
C50 C49 B1 122.53(11) . . ?
C51 C50 C49 122.92(13) . . ?
C51 C50 H50 118.5 . . ?
C49 C50 H50 118.5 . . ?
C52 C51 C50 120.45(14) . . ?
C52 C51 H51 119.8 . . ?
C50 C51 H51 119.8 . . ?
C53 C52 C51 118.43(13) . . ?
C53 C52 H52 120.8 . . ?
C51 C52 H52 120.8 . . ?
C52 C53 C54 120.40(13) . . ?
C52 C53 H53 119.8 . . ?
C54 C53 H53 119.8 . . ?
C53 C54 C49 123.43(13) . . ?
C53 C54 H54 118.3 . . ?
C49 C54 H54 118.3 . . ?
C56 C55 C60 115.25(12) . . ?
C56 C55 B1 122.79(12) . . ?
C60 C55 B1 121.62(12) . . ?
C57 C56 C55 122.72(14) . . ?
C57 C56 H56 118.6 . . ?
C55 C56 H56 118.6 . . ?
C58 C57 C56 119.99(14) . . ?
C58 C57 H57 120.0 . . ?
C56 C57 H57 120.0 . . ?
C57 C58 C59 119.22(13) . . ?
C57 C58 H58 120.4 . . ?
C59 C58 H58 120.4 . . ?
C60 C59 C58 120.05(14) . . ?
C60 C59 H59 120.0 . . ?
C58 C59 H59 120.0 . . ?
C59 C60 C55 122.73(14) . . ?
C59 C60 H60 118.6 . . ?
C55 C60 H60 118.6 . . ?
C62 C61 C66 115.66(12) . . ?
C62 C61 B1 125.49(11) . . ?
C66 C61 B1 118.79(11) . . ?
C61 C62 C63 122.44(12) . . ?
C61 C62 H62 118.8 . . ?
C63 C62 H62 118.8 . . ?
C64 C63 C62 120.28(13) . . ?
C64 C63 H63 119.9 . . ?
C62 C63 H63 119.9 . . ?
C63 C64 C65 118.87(12) . . ?
C63 C64 H64 120.6 . . ?
C65 C64 H64 120.6 . . ?
C66 C65 C64 120.17(13) . . ?
C66 C65 H65 119.9 . . ?
C64 C65 H65 119.9 . . ?
C65 C66 C61 122.54(13) . . ?
C65 C66 H66 118.7 . . ?
C61 C66 H66 118.7 . . ?
C68 C67 C72 114.54(12) . . ?
C68 C67 B1 122.54(12) . . ?
C72 C67 B1 122.62(12) . . ?
C69 C68 C67 123.26(14) . . ?
C69 C68 H68 118.4 . . ?
C67 C68 H68 118.4 . . ?
C70 C69 C68 120.21(14) . . ?
C70 C69 H69 119.9 . . ?
C68 C69 H69 119.9 . . ?
C69 C70 C71 118.92(13) . . ?
C69 C70 H70 120.5 . . ?
C71 C70 H70 120.5 . . ?
C70 C71 C72 120.07(15) . . ?
C70 C71 H71 120.0 . . ?
C72 C71 H71 120.0 . . ?
C71 C72 C67 123.00(14) . . ?
C71 C72 H72 118.5 . . ?
C67 C72 H72 118.5 . . ?
C39 Rh2 N5 84.25(5) . . ?
C39 Rh2 C25 95.53(6) . . ?
N5 Rh2 C25 148.86(6) . . ?
C39 Rh2 C26 95.16(6) . . ?
N5 Rh2 C26 173.13(6) . . ?
C25 Rh2 C26 38.00(7) . . ?
C39 Rh2 C29 153.71(6) . . ?
N5 Rh2 C29 95.79(6) . . ?
C25 Rh2 C29 97.64(6) . . ?
C26 Rh2 C29 81.69(7) . . ?
C39 Rh2 C30 169.43(6) . . ?
N5 Rh2 C30 92.50(5) . . ?
C25 Rh2 C30 82.05(6) . . ?
C26 Rh2 C30 89.25(6) . . ?
C29 Rh2 C30 36.55(6) . . ?
C33 N5 N6 105.01(12) . . ?
C33 N5 Rh2 135.35(10) . . ?
N6 N5 Rh2 119.57(9) . . ?
C35 N6 N5 111.90(12) . . ?
C35 N6 C36 129.20(12) . . ?
N5 N6 C36 118.89(11) . . ?
C39 N7 C37 112.01(11) . . ?
C39 N7 C36 120.30(11) . . ?
C37 N7 C36 126.84(11) . . ?
C39 N8 C38 111.48(11) . . ?
C39 N8 C40 125.43(11) . . ?
C38 N8 C40 122.65(11) . . ?
C26 C25 C32 123.87(15) . . ?
C26 C25 Rh2 71.62(10) . . ?
C32 C25 Rh2 110.57(11) . . ?
C26 C25 H25 117.8(13) . . ?
C32 C25 H25 113.8(13) . . ?
Rh2 C25 H25 109.2(13) . . ?
C25 C26 C27 123.12(14) . . ?
C25 C26 Rh2 70.39(9) . . ?
C27 C26 Rh2 112.81(12) . . ?
C25 C26 H26 115.9(14) . . ?
C27 C26 H26 115.6(13) . . ?
Rh2 C26 H26 108.9(13) . . ?
C26 C27 C28 111.68(13) . . ?
C26 C27 H27A 109.3 . . ?
C28 C27 H27A 109.3 . . ?
C26 C27 H27B 109.3 . . ?
C28 C27 H27B 109.3 . . ?
H27A C27 H27B 107.9 . . ?
C29 C28 C27 112.53(14) . . ?
C29 C28 H28A 109.1 . . ?
C27 C28 H28A 109.1 . . ?
C29 C28 H28B 109.1 . . ?
C27 C28 H28B 109.1 . . ?
H28A C28 H28B 107.8 . . ?
C30 C29 C28 126.85(16) . . ?
C30 C29 Rh2 73.30(9) . . ?
C28 C29 Rh2 107.14(11) . . ?
C30 C29 H29 104.1(13) . . ?
C28 C29 H29 124.3(13) . . ?
Rh2 C29 H29 107.8(13) . . ?
C29 C30 C31 123.85(14) . . ?
C29 C30 Rh2 70.14(8) . . ?
C31 C30 Rh2 110.66(10) . . ?
C29 C30 H30 115.7(13) . . ?
C31 C30 H30 118.3(13) . . ?
Rh2 C30 H30 102.8(12) . . ?
C30 C31 C32 113.58(13) . . ?
C30 C31 H31A 108.9 . . ?
C32 C31 H31A 108.9 . . ?
C30 C31 H31B 108.9 . . ?
C32 C31 H31B 108.9 . . ?
H31A C31 H31B 107.7 . . ?
C25 C32 C31 113.85(14) . . ?
C25 C32 H32A 108.8 . . ?
C31 C32 H32A 108.8 . . ?
C25 C32 H32B 108.8 . . ?
C31 C32 H32B 108.8 . . ?
H32A C32 H32B 107.7 . . ?
N5 C33 C34 110.74(14) . . ?
N5 C33 H33 124.6 . . ?
C34 C33 H33 124.6 . . ?
C35 C34 C33 105.33(14) . . ?
C35 C34 H34 127.3 . . ?
C33 C34 H34 127.3 . . ?
N6 C35 C34 107.01(13) . . ?
N6 C35 H35 126.5 . . ?
C34 C35 H35 126.5 . . ?
N7 C36 N6 109.10(11) . . ?
N7 C36 H36A 109.9 . . ?
N6 C36 H36A 109.9 . . ?
N7 C36 H36B 109.9 . . ?
N6 C36 H36B 109.9 . . ?
H36A C36 H36B 108.3 . . ?
C38 C37 N7 106.16(12) . . ?
C38 C37 H37 126.9 . . ?
N7 C37 H37 126.9 . . ?
C37 C38 N8 106.63(11) . . ?
C37 C38 H38 126.7 . . ?
N8 C38 H38 126.7 . . ?
N8 C39 N7 103.72(11) . . ?
N8 C39 Rh2 134.17(10) . . ?
N7 C39 Rh2 120.99(9) . . ?
C41 C40 C47 122.75(12) . . ?
C41 C40 N8 118.53(13) . . ?
C47 C40 N8 118.70(13) . . ?
C40 C41 C43 117.55(14) . . ?
C40 C41 C42 121.91(14) . . ?
C43 C41 C42 120.53(15) . . ?
C41 C42 H42A 109.5 . . ?
C41 C42 H42B 109.5 . . ?
H42A C42 H42B 109.5 . . ?
C41 C42 H42C 109.5 . . ?
H42A C42 H42C 109.5 . . ?
H42B C42 H42C 109.5 . . ?
C44 C43 C41 121.72(15) . . ?
C44 C43 H43 119.1 . . ?
C41 C43 H43 119.1 . . ?
C46 C44 C43 118.78(13) . . ?
C46 C44 C45 119.99(15) . . ?
C43 C44 C45 121.23(16) . . ?
C44 C45 H45A 109.5 . . ?
C44 C45 H45B 109.5 . . ?
H45A C45 H45B 109.5 . . ?
C44 C45 H45C 109.5 . . ?
H45A C45 H45C 109.5 . . ?
H45B C45 H45C 109.5 . . ?
C44 C46 C47 121.62(15) . . ?
C44 C46 H46 119.2 . . ?
C47 C46 H46 119.2 . . ?
C40 C47 C46 117.57(14) . . ?
C40 C47 C48 121.66(13) . . ?
C46 C47 C48 120.77(14) . . ?
C47 C48 H48A 109.5 . . ?
C47 C48 H48B 109.5 . . ?
H48A C48 H48B 109.5 . . ?
C47 C48 H48C 109.5 . . ?
H48A C48 H48C 109.5 . . ?
H48B C48 H48C 109.5 . . ?
C85 B2 C79 110.20(11) . . ?
C85 B2 C91 112.35(11) . . ?
C79 B2 C91 104.81(10) . . ?
C85 B2 C73 107.51(11) . . ?
C79 B2 C73 112.09(11) . . ?
C91 B2 C73 109.94(11) . . ?
C78 C73 C74 115.33(13) . . ?
C78 C73 B2 125.97(12) . . ?
C74 C73 B2 118.69(12) . . ?
C75 C74 C73 122.95(14) . . ?
C75 C74 H74 118.5 . . ?
C73 C74 H74 118.5 . . ?
C76 C75 C74 120.22(14) . . ?
C76 C75 H75 119.9 . . ?
C74 C75 H75 119.9 . . ?
C77 C76 C75 118.33(14) . . ?
C77 C76 H76 120.8 . . ?
C75 C76 H76 120.8 . . ?
C76 C77 C78 120.82(14) . . ?
C76 C77 H77 119.6 . . ?
C78 C77 H77 119.6 . . ?
C77 C78 C73 122.33(13) . . ?
C77 C78 H78 118.8 . . ?
C73 C78 H78 118.8 . . ?
C84 C79 C80 114.82(12) . . ?
C84 C79 B2 124.63(12) . . ?
C80 C79 B2 120.46(12) . . ?
C81 C80 C79 122.96(14) . . ?
C81 C80 H80 118.5 . . ?
C79 C80 H80 118.5 . . ?
C82 C81 C80 120.20(14) . . ?
C82 C81 H81 119.9 . . ?
C80 C81 H81 119.9 . . ?
C83 C82 C81 118.77(14) . . ?
C83 C82 H82 120.6 . . ?
C81 C82 H82 120.6 . . ?
C82 C83 C84 120.36(14) . . ?
C82 C83 H83 119.8 . . ?
C84 C83 H83 119.8 . . ?
C83 C84 C79 122.85(14) . . ?
C83 C84 H84 118.6 . . ?
C79 C84 H84 118.6 . . ?
C90 C85 C86 114.97(13) . . ?
C90 C85 B2 125.67(13) . . ?
C86 C85 B2 119.35(13) . . ?
C87 C86 C85 123.19(16) . . ?
C87 C86 H86 118.4 . . ?
C85 C86 H86 118.4 . . ?
C88 C87 C86 119.96(16) . . ?
C88 C87 H87 120.0 . . ?
C86 C87 H87 120.0 . . ?
C87 C88 C89 118.80(16) . . ?
C87 C88 H88 120.6 . . ?
C89 C88 H88 120.6 . . ?
C88 C89 C90 120.49(17) . . ?
C88 C89 H89 119.8 . . ?
C90 C89 H89 119.8 . . ?
C89 C90 C85 122.39(16) . . ?
C89 C90 H90 118.8 . . ?
C85 C90 H90 118.8 . . ?
C92 C91 C96 115.65(13) . . ?
C92 C91 B2 124.08(13) . . ?
C96 C91 B2 120.21(12) . . ?
C93 C92 C91 121.86(16) . . ?
C93 C92 H92 119.1 . . ?
C91 C92 H92 119.1 . . ?
C94 C93 C92 120.89(16) . . ?
C94 C93 H93 119.6 . . ?
C92 C93 H93 119.6 . . ?
C93 C94 C95 118.74(15) . . ?
C93 C94 H94 120.6 . . ?
C95 C94 H94 120.6 . . ?
C94 C95 C96 120.00(17) . . ?
C94 C95 H95 120.0 . . ?
C96 C95 H95 120.0 . . ?
C95 C96 C91 122.79(15) . . ?
C95 C96 H96 118.6 . . ?
C91 C96 H96 118.6 . . ?

loop_
_geom_bond_atom_site_label_1
_geom_bond_atom_site_label_2
_geom_bond_distance
_geom_bond_site_symmetry_2
_geom_bond_publ_flag
Rh1 C15 2.0363(14) . ?
Rh1 N1 2.1152(12) . ?
Rh1 C1 2.1157(16) . ?
Rh1 C2 2.1432(16) . ?
Rh1 C6 2.2000(15) . ?
Rh1 C5 2.2000(14) . ?
N1 C9 1.3388(18) . ?
N1 N2 1.3603(17) . ?
N2 C11 1.3518(19) . ?
N2 C12 1.4501(18) . ?
N3 C15 1.3629(19) . ?
N3 C13 1.385(2) . ?
N3 C12 1.455(2) . ?
N4 C15 1.3561(19) . ?
N4 C14 1.3963(19) . ?
N4 C16 1.4391(19) . ?
C1 C2 1.404(3) . ?
C1 C8 1.510(3) . ?
C1 H1 1.02(2) . ?
C2 C3 1.527(2) . ?
C2 H2 0.92(2) . ?
C3 C4 1.535(3) . ?
C3 H3A 0.9900 . ?
C3 H3B 0.9900 . ?
C4 C5 1.507(2) . ?
C4 H4A 0.9900 . ?
C4 H4B 0.9900 . ?
C5 C6 1.376(2) . ?
C5 H5 1.01(2) . ?
C6 C7 1.512(3) . ?
C6 H6 0.94(2) . ?
C7 C8 1.543(3) . ?
C7 H7A 0.9900 . ?
C7 H7B 0.9900 . ?
C8 H8A 0.9900 . ?
C8 H8B 0.9900 . ?
C9 C10 1.399(2) . ?
C9 H9 0.9500 . ?
C10 C11 1.373(2) . ?
C10 H10 0.9500 . ?
C11 H11 0.9500 . ?
C12 H12A 0.9900 . ?
C12 H12B 0.9900 . ?
C13 C14 1.350(2) . ?
C13 H13 0.9500 . ?
C14 H14 0.9500 . ?
C16 C23 1.400(2) . ?
C16 C17 1.402(2) . ?
C17 C19 1.393(2) . ?
C17 C18 1.508(2) . ?
C18 H18A 0.9800 . ?
C18 H18B 0.9800 . ?
C18 H18C 0.9800 . ?
C19 C20 1.396(2) . ?
C19 H19 0.9500 . ?
C20 C22 1.393(2) . ?
C20 C21 1.509(2) . ?
C21 H21A 0.9800 . ?
C21 H21B 0.9800 . ?
C21 H21C 0.9800 . ?
C22 C23 1.398(2) . ?
C22 H22 0.9500 . ?
C23 C24 1.506(2) . ?
C24 H24A 0.9800 . ?
C24 H24B 0.9800 . ?
C24 H24C 0.9800 . ?
B1 C55 1.6399(19) . ?
B1 C61 1.6443(19) . ?
B1 C67 1.6599(19) . ?
B1 C49 1.6610(19) . ?
C49 C54 1.4075(18) . ?
C49 C50 1.4167(19) . ?
C50 C51 1.398(2) . ?
C50 H50 0.9500 . ?
C51 C52 1.396(2) . ?
C51 H51 0.9500 . ?
C52 C53 1.387(2) . ?
C52 H52 0.9500 . ?
C53 C54 1.3984(19) . ?
C53 H53 0.9500 . ?
C54 H54 0.9500 . ?
C55 C56 1.4087(18) . ?
C55 C60 1.4088(19) . ?
C56 C57 1.402(2) . ?
C56 H56 0.9500 . ?
C57 C58 1.384(2) . ?
C57 H57 0.9500 . ?
C58 C59 1.395(2) . ?
C58 H58 0.9500 . ?
C59 C60 1.395(2) . ?
C59 H59 0.9500 . ?
C60 H60 0.9500 . ?
C61 C62 1.4015(18) . ?
C61 C66 1.4110(18) . ?
C62 C63 1.4027(18) . ?
C62 H62 0.9500 . ?
C63 C64 1.386(2) . ?
C63 H63 0.9500 . ?
C64 C65 1.397(2) . ?
C64 H64 0.9500 . ?
C65 C66 1.3921(19) . ?
C65 H65 0.9500 . ?
C66 H66 0.9500 . ?
C67 C68 1.4066(19) . ?
C67 C72 1.408(2) . ?
C68 C69 1.3994(19) . ?
C68 H68 0.9500 . ?
C69 C70 1.383(2) . ?
C69 H69 0.9500 . ?
C70 C71 1.389(3) . ?
C70 H70 0.9500 . ?
C71 C72 1.404(2) . ?
C71 H71 0.9500 . ?
C72 H72 0.9500 . ?
Rh2 C39 2.0224(13) . ?
Rh2 N5 2.1243(13) . ?
Rh2 C25 2.1327(16) . ?
Rh2 C26 2.1486(16) . ?
Rh2 C29 2.1813(14) . ?
Rh2 C30 2.2214(14) . ?
Rh2A H29 2.16(2) . ?
N5 C33 1.335(2) . ?
N5 N6 1.3646(16) . ?
N6 C35 1.3433(19) . ?
N6 C36 1.4515(19) . ?
N7 C39 1.3580(17) . ?
N7 C37 1.3830(17) . ?
N7 C36 1.4509(16) . ?
N8 C39 1.3573(16) . ?
N8 C38 1.3880(17) . ?
N8 C40 1.4470(16) . ?
C25 C26 1.394(3) . ?
C25 C32 1.511(2) . ?
C25 H25 1.01(2) . ?
C26 C27 1.515(2) . ?
C26 H26 1.00(2) . ?
C27 C28 1.536(3) . ?
C27 H27A 0.9900 . ?
C27 H27B 0.9900 . ?
C28 C29 1.520(2) . ?
C28 H28A 0.9900 . ?
C28 H28B 0.9900 . ?
C29 C30 1.381(2) . ?
C29 H29 0.97(2) . ?
C30 C31 1.520(2) . ?
C30 H30 0.99(2) . ?
C31 C32 1.548(3) . ?
C31 H31A 0.9900 . ?
C31 H31B 0.9900 . ?
C32 H32A 0.9900 . ?
C32 H32B 0.9900 . ?
C33 C34 1.406(2) . ?
C33 H33 0.9500 . ?
C34 C35 1.376(2) . ?
C34 H34 0.9500 . ?
C35 H35 0.9500 . ?
C36 H36A 0.9900 . ?
C36 H36B 0.9900 . ?
C37 C38 1.353(2) . ?
C37 H37 0.9500 . ?
C38 H38 0.9500 . ?
C40 C41 1.392(2) . ?
C40 C47 1.399(2) . ?
C41 C43 1.400(2) . ?
C41 C42 1.508(2) . ?
C42 H42A 0.9800 . ?
C42 H42B 0.9800 . ?
C42 H42C 0.9800 . ?
C43 C44 1.394(2) . ?
C43 H43 0.9500 . ?
C44 C46 1.393(2) . ?
C44 C45 1.509(2) . ?
C45 H45A 0.9800 . ?
C45 H45B 0.9800 . ?
C45 H45C 0.9800 . ?
C46 C47 1.3992(19) . ?
C46 H46 0.9500 . ?
C47 C48 1.506(2) . ?
C48 H48A 0.9800 . ?
C48 H48B 0.9800 . ?
C48 H48C 0.9800 . ?
B2 C85 1.644(2) . ?
B2 C79 1.647(2) . ?
B2 C91 1.647(2) . ?
B2 C73 1.649(2) . ?
C73 C78 1.402(2) . ?
C73 C74 1.405(2) . ?
C74 C75 1.396(2) . ?
C74 H74 0.9500 . ?
C75 C76 1.392(2) . ?
C75 H75 0.9500 . ?
C76 C77 1.388(2) . ?
C76 H76 0.9500 . ?
C77 C78 1.401(2) . ?
C77 H77 0.9500 . ?
C78 H78 0.9500 . ?
C79 C84 1.4042(19) . ?
C79 C80 1.4137(18) . ?
C80 C81 1.394(2) . ?
C80 H80 0.9500 . ?
C81 C82 1.391(2) . ?
C81 H81 0.9500 . ?
C82 C83 1.386(2) . ?
C82 H82 0.9500 . ?
C83 C84 1.400(2) . ?
C83 H83 0.9500 . ?
C84 H84 0.9500 . ?
C85 C90 1.407(2) . ?
C85 C86 1.412(2) . ?
C86 C87 1.390(2) . ?
C86 H86 0.9500 . ?
C87 C88 1.390(3) . ?
C87 H87 0.9500 . ?
C88 C89 1.391(3) . ?
C88 H88 0.9500 . ?
C89 C90 1.397(2) . ?
C89 H89 0.9500 . ?
C90 H90 0.9500 . ?
C91 C92 1.403(2) . ?
C91 C96 1.409(2) . ?
C92 C93 1.401(2) . ?
C92 H92 0.9500 . ?
C93 C94 1.385(3) . ?
C93 H93 0.9500 . ?
C94 C95 1.392(3) . ?
C94 H94 0.9500 . ?
C95 C96 1.393(2) . ?
C95 H95 0.9500 . ?
C96 H96 0.9500 . ?

loop_
_geom_torsion_atom_site_label_1
_geom_torsion_atom_site_label_2
_geom_torsion_atom_site_label_3
_geom_torsion_atom_site_label_4
_geom_torsion
_geom_torsion_site_symmetry_1
_geom_torsion_site_symmetry_2
_geom_torsion_site_symmetry_3
_geom_torsion_site_symmetry_4
_geom_torsion_publ_flag
C15 Rh1 N1 C9 -134.79(15) . . . . ?
C1 Rh1 N1 C9 142.52(15) . . . . ?
C6 Rh1 N1 C9 67.16(15) . . . . ?
C5 Rh1 N1 C9 30.79(15) . . . . ?
C15 Rh1 N1 N2 37.64(11) . . . . ?
C1 Rh1 N1 N2 -45.05(17) . . . . ?
C6 Rh1 N1 N2 -120.41(11) . . . . ?
C5 Rh1 N1 N2 -156.78(11) . . . . ?
C9 N1 N2 C11 -0.78(16) . . . . ?
Rh1 N1 N2 C11 -175.25(10) . . . . ?
C9 N1 N2 C12 -179.01(13) . . . . ?
Rh1 N1 N2 C12 6.52(17) . . . . ?
C15 Rh1 C1 C2 102.10(10) . . . . ?
N1 Rh1 C1 C2 -176.71(10) . . . . ?
C6 Rh1 C1 C2 -99.03(10) . . . . ?
C5 Rh1 C1 C2 -65.91(10) . . . . ?
C15 Rh1 C1 C8 -135.38(13) . . . . ?
N1 Rh1 C1 C8 -54.19(18) . . . . ?
C2 Rh1 C1 C8 122.52(17) . . . . ?
C6 Rh1 C1 C8 23.50(13) . . . . ?
C5 Rh1 C1 C8 56.62(13) . . . . ?
C8 C1 C2 C3 3.8(3) . . . . ?
Rh1 C1 C2 C3 105.22(15) . . . . ?
C8 C1 C2 Rh1 -101.46(17) . . . . ?
C15 Rh1 C2 C1 -80.90(10) . . . . ?
C6 Rh1 C2 C1 77.96(10) . . . . ?
C5 Rh1 C2 C1 113.68(10) . . . . ?
C15 Rh1 C2 C3 160.43(13) . . . . ?
C1 Rh1 C2 C3 -118.67(17) . . . . ?
C6 Rh1 C2 C3 -40.71(13) . . . . ?
C5 Rh1 C2 C3 -4.98(13) . . . . ?
C1 C2 C3 C4 -92.0(2) . . . . ?
Rh1 C2 C3 C4 -11.7(2) . . . . ?
C2 C3 C4 C5 30.2(2) . . . . ?
C3 C4 C5 C6 47.6(2) . . . . ?
C3 C4 C5 Rh1 -33.27(18) . . . . ?
C15 Rh1 C5 C6 170.8(2) . . . . ?
N1 Rh1 C5 C6 86.50(10) . . . . ?
C1 Rh1 C5 C6 -65.59(11) . . . . ?
C2 Rh1 C5 C6 -100.67(11) . . . . ?
C15 Rh1 C5 C4 -67.8(3) . . . . ?
N1 Rh1 C5 C4 -152.11(12) . . . . ?
C1 Rh1 C5 C4 55.80(13) . . . . ?
C2 Rh1 C5 C4 20.72(12) . . . . ?
C6 Rh1 C5 C4 121.39(17) . . . . ?
C4 C5 C6 C7 2.2(2) . . . . ?
Rh1 C5 C6 C7 103.68(15) . . . . ?
C4 C5 C6 Rh1 -101.48(15) . . . . ?
C15 Rh1 C6 C5 -173.98(14) . . . . ?
N1 Rh1 C6 C5 -95.00(10) . . . . ?
C1 Rh1 C6 C5 114.22(11) . . . . ?
C2 Rh1 C6 C5 76.30(11) . . . . ?
C15 Rh1 C6 C7 65.2(2) . . . . ?
N1 Rh1 C6 C7 144.21(12) . . . . ?
C1 Rh1 C6 C7 -6.57(13) . . . . ?
C2 Rh1 C6 C7 -44.50(13) . . . . ?
C5 Rh1 C6 C7 -120.79(17) . . . . ?
C5 C6 C7 C8 -93.6(2) . . . . ?
Rh1 C6 C7 C8 -11.6(2) . . . . ?
C2 C1 C8 C7 43.9(3) . . . . ?
Rh1 C1 C8 C7 -37.4(2) . . . . ?
C6 C7 C8 C1 32.5(2) . . . . ?
N2 N1 C9 C10 0.75(17) . . . . ?
Rh1 N1 C9 C10 173.92(11) . . . . ?
N1 C9 C10 C11 -0.45(19) . . . . ?
N1 N2 C11 C10 0.52(18) . . . . ?
C12 N2 C11 C10 178.52(15) . . . . ?
C9 C10 C11 N2 -0.04(18) . . . . ?
C11 N2 C12 N3 119.99(16) . . . . ?
N1 N2 C12 N3 -62.14(17) . . . . ?
C15 N3 C12 N2 59.10(18) . . . . ?
C13 N3 C12 N2 -112.97(16) . . . . ?
C15 N3 C13 C14 1.14(18) . . . . ?
C12 N3 C13 C14 173.83(14) . . . . ?
N3 C13 C14 N4 -0.77(18) . . . . ?
C15 N4 C14 C13 0.18(18) . . . . ?
C16 N4 C14 C13 -172.87(14) . . . . ?
C14 N4 C15 N3 0.49(16) . . . . ?
C16 N4 C15 N3 173.11(13) . . . . ?
C14 N4 C15 Rh1 -173.67(12) . . . . ?
C16 N4 C15 Rh1 -1.1(2) . . . . ?
C13 N3 C15 N4 -1.00(16) . . . . ?
C12 N3 C15 N4 -174.13(12) . . . . ?
C13 N3 C15 Rh1 174.37(10) . . . . ?
C12 N3 C15 Rh1 1.24(18) . . . . ?
N1 Rh1 C15 N4 132.47(15) . . . . ?
C1 Rh1 C15 N4 -77.24(16) . . . . ?
C2 Rh1 C15 N4 -39.32(16) . . . . ?
C6 Rh1 C15 N4 -147.41(16) . . . . ?
C5 Rh1 C15 N4 47.1(3) . . . . ?
N1 Rh1 C15 N3 -41.02(11) . . . . ?
C1 Rh1 C15 N3 109.28(12) . . . . ?
C2 Rh1 C15 N3 147.19(12) . . . . ?
C6 Rh1 C15 N3 39.1(2) . . . . ?
C5 Rh1 C15 N3 -126.4(2) . . . . ?
C15 N4 C16 C23 110.35(17) . . . . ?
C14 N4 C16 C23 -77.74(19) . . . . ?
C15 N4 C16 C17 -73.33(19) . . . . ?
C14 N4 C16 C17 98.58(17) . . . . ?
C23 C16 C17 C19 2.2(2) . . . . ?
N4 C16 C17 C19 -173.98(14) . . . . ?
C23 C16 C17 C18 -177.48(16) . . . . ?
N4 C16 C17 C18 6.3(2) . . . . ?
C16 C17 C19 C20 0.4(2) . . . . ?
C18 C17 C19 C20 -179.86(17) . . . . ?
C17 C19 C20 C22 -2.7(3) . . . . ?
C17 C19 C20 C21 176.80(18) . . . . ?
C19 C20 C22 C23 2.4(2) . . . . ?
C21 C20 C22 C23 -177.10(17) . . . . ?
C20 C22 C23 C16 0.1(2) . . . . ?
C20 C22 C23 C24 -179.68(15) . . . . ?
C17 C16 C23 C22 -2.5(2) . . . . ?
N4 C16 C23 C22 173.70(13) . . . . ?
C17 C16 C23 C24 177.31(15) . . . . ?
N4 C16 C23 C24 -6.5(2) . . . . ?
C55 B1 C49 C54 8.20(15) . . . . ?
C61 B1 C49 C54 126.85(12) . . . . ?
C67 B1 C49 C54 -114.40(13) . . . . ?
C55 B1 C49 C50 -173.00(11) . . . . ?
C61 B1 C49 C50 -54.36(15) . . . . ?
C67 B1 C49 C50 64.39(15) . . . . ?
C54 C49 C50 C51 2.79(18) . . . . ?
B1 C49 C50 C51 -176.10(12) . . . . ?
C49 C50 C51 C52 -1.1(2) . . . . ?
C50 C51 C52 C53 -0.8(2) . . . . ?
C51 C52 C53 C54 1.0(2) . . . . ?
C52 C53 C54 C49 0.9(2) . . . . ?
C50 C49 C54 C53 -2.66(18) . . . . ?
B1 C49 C54 C53 176.23(12) . . . . ?
C61 B1 C55 C56 -19.69(16) . . . . ?
C67 B1 C55 C56 -134.92(12) . . . . ?
C49 B1 C55 C56 101.94(13) . . . . ?
C61 B1 C55 C60 167.26(12) . . . . ?
C67 B1 C55 C60 52.03(16) . . . . ?
C49 B1 C55 C60 -71.11(14) . . . . ?
C60 C55 C56 C57 1.38(19) . . . . ?
B1 C55 C56 C57 -172.08(12) . . . . ?
C55 C56 C57 C58 0.0(2) . . . . ?
C56 C57 C58 C59 -1.5(2) . . . . ?
C57 C58 C59 C60 1.6(2) . . . . ?
C58 C59 C60 C55 -0.2(2) . . . . ?
C56 C55 C60 C59 -1.3(2) . . . . ?
B1 C55 C60 C59 172.26(13) . . . . ?
C55 B1 C61 C62 110.81(14) . . . . ?
C67 B1 C61 C62 -130.17(13) . . . . ?
C49 B1 C61 C62 -7.56(17) . . . . ?
C55 B1 C61 C66 -66.40(14) . . . . ?
C67 B1 C61 C66 52.63(14) . . . . ?
C49 B1 C61 C66 175.23(11) . . . . ?
C66 C61 C62 C63 -1.33(19) . . . . ?
B1 C61 C62 C63 -178.61(12) . . . . ?
C61 C62 C63 C64 0.7(2) . . . . ?
C62 C63 C64 C65 1.0(2) . . . . ?
C63 C64 C65 C66 -1.9(2) . . . . ?
C64 C65 C66 C61 1.2(2) . . . . ?
C62 C61 C66 C65 0.39(19) . . . . ?
B1 C61 C66 C65 177.87(12) . . . . ?
C55 B1 C67 C68 -170.44(12) . . . . ?
C61 B1 C67 C68 72.82(15) . . . . ?
C49 B1 C67 C68 -50.06(16) . . . . ?
C55 B1 C67 C72 16.21(18) . . . . ?
C61 B1 C67 C72 -100.53(15) . . . . ?
C49 B1 C67 C72 136.59(13) . . . . ?
C72 C67 C68 C69 -0.2(2) . . . . ?
B1 C67 C68 C69 -174.08(13) . . . . ?
C67 C68 C69 C70 -0.2(2) . . . . ?
C68 C69 C70 C71 0.4(2) . . . . ?
C69 C70 C71 C72 -0.2(3) . . . . ?
C70 C71 C72 C67 -0.3(3) . . . . ?
C68 C67 C72 C71 0.5(2) . . . . ?
B1 C67 C72 C71 174.30(15) . . . . ?
C39 Rh2 N5 C33 136.96(16) . . . . ?
C25 Rh2 N5 C33 -131.86(16) . . . . ?
C29 Rh2 N5 C33 -16.62(16) . . . . ?
C30 Rh2 N5 C33 -53.13(16) . . . . ?
C39 Rh2 N5 N6 -39.45(10) . . . . ?
C25 Rh2 N5 N6 51.73(15) . . . . ?
C29 Rh2 N5 N6 166.97(10) . . . . ?
C30 Rh2 N5 N6 130.46(10) . . . . ?
C33 N5 N6 C35 0.45(16) . . . . ?
Rh2 N5 N6 C35 177.84(9) . . . . ?
C33 N5 N6 C36 179.67(12) . . . . ?
Rh2 N5 N6 C36 -2.94(15) . . . . ?
C39 Rh2 C25 C26 -91.31(10) . . . . ?
N5 Rh2 C25 C26 -179.35(10) . . . . ?
C29 Rh2 C25 C26 65.88(10) . . . . ?
C30 Rh2 C25 C26 99.05(10) . . . . ?
C39 Rh2 C25 C32 148.52(12) . . . . ?
N5 Rh2 C25 C32 60.48(16) . . . . ?
C26 Rh2 C25 C32 -120.17(16) . . . . ?
C29 Rh2 C25 C32 -54.29(12) . . . . ?
C30 Rh2 C25 C32 -21.12(11) . . . . ?
C32 C25 C26 C27 -2.1(3) . . . . ?
Rh2 C25 C26 C27 -105.01(16) . . . . ?
C32 C25 C26 Rh2 102.87(15) . . . . ?
C39 Rh2 C26 C25 92.38(10) . . . . ?
C29 Rh2 C26 C25 -113.91(10) . . . . ?
C30 Rh2 C26 C25 -78.00(10) . . . . ?
C39 Rh2 C26 C27 -148.98(12) . . . . ?
C25 Rh2 C26 C27 118.64(15) . . . . ?
C29 Rh2 C26 C27 4.73(12) . . . . ?
C30 Rh2 C26 C27 40.64(12) . . . . ?
C25 C26 C27 C28 96.81(19) . . . . ?
Rh2 C26 C27 C28 16.03(17) . . . . ?
C26 C27 C28 C29 -38.20(19) . . . . ?
C27 C28 C29 C30 -41.2(2) . . . . ?
C27 C28 C29 Rh2 40.51(16) . . . . ?
C39 Rh2 C29 C30 -175.12(12) . . . . ?
N5 Rh2 C29 C30 -86.38(10) . . . . ?
C25 Rh2 C29 C30 65.46(10) . . . . ?
C26 Rh2 C29 C30 100.06(10) . . . . ?
C39 Rh2 C29 C28 60.63(19) . . . . ?
N5 Rh2 C29 C28 149.37(11) . . . . ?
C25 Rh2 C29 C28 -58.78(12) . . . . ?
C26 Rh2 C29 C28 -24.18(12) . . . . ?
C30 Rh2 C29 C28 -124.25(16) . . . . ?
C28 C29 C30 C31 -2.9(2) . . . . ?
Rh2 C29 C30 C31 -102.09(14) . . . . ?
C28 C29 C30 Rh2 99.19(16) . . . . ?
C39 Rh2 C30 C29 168.1(3) . . . . ?
N5 Rh2 C30 C29 96.35(10) . . . . ?
C25 Rh2 C30 C29 -114.44(11) . . . . ?
C26 Rh2 C30 C29 -77.00(11) . . . . ?
C39 Rh2 C30 C31 -72.1(3) . . . . ?
N5 Rh2 C30 C31 -143.86(11) . . . . ?
C25 Rh2 C30 C31 5.34(11) . . . . ?
C26 Rh2 C30 C31 42.79(12) . . . . ?
C29 Rh2 C30 C31 119.79(15) . . . . ?
C29 C30 C31 C32 90.73(18) . . . . ?
Rh2 C30 C31 C32 11.34(16) . . . . ?
C26 C25 C32 C31 -47.2(2) . . . . ?
Rh2 C25 C32 C31 33.94(17) . . . . ?
C30 C31 C32 C25 -30.12(19) . . . . ?
N6 N5 C33 C34 -0.46(17) . . . . ?
Rh2 N5 C33 C34 -177.23(11) . . . . ?
N5 C33 C34 C35 0.32(19) . . . . ?
N5 N6 C35 C34 -0.26(17) . . . . ?
C36 N6 C35 C34 -179.38(14) . . . . ?
C33 C34 C35 N6 -0.03(18) . . . . ?
C39 N7 C36 N6 -60.81(17) . . . . ?
C37 N7 C36 N6 107.74(15) . . . . ?
C35 N6 C36 N7 -120.83(15) . . . . ?
N5 N6 C36 N7 60.11(15) . . . . ?
C39 N7 C37 C38 -0.30(17) . . . . ?
C36 N7 C37 C38 -169.65(14) . . . . ?
N7 C37 C38 N8 0.08(17) . . . . ?
C39 N8 C38 C37 0.16(18) . . . . ?
C40 N8 C38 C37 172.91(14) . . . . ?
C38 N8 C39 N7 -0.33(17) . . . . ?
C40 N8 C39 N7 -172.84(14) . . . . ?
C38 N8 C39 Rh2 167.11(12) . . . . ?
C40 N8 C39 Rh2 -5.4(2) . . . . ?
C37 N7 C39 N8 0.39(17) . . . . ?
C36 N7 C39 N8 170.52(13) . . . . ?
C37 N7 C39 Rh2 -169.13(10) . . . . ?
C36 N7 C39 Rh2 1.00(19) . . . . ?
N5 Rh2 C39 N8 -125.51(15) . . . . ?
C25 Rh2 C39 N8 85.78(16) . . . . ?
C26 Rh2 C39 N8 47.61(16) . . . . ?
C29 Rh2 C39 N8 -34.1(2) . . . . ?
C30 Rh2 C39 N8 162.0(3) . . . . ?
N5 Rh2 C39 N7 40.22(12) . . . . ?
C25 Rh2 C39 N7 -108.49(12) . . . . ?
C26 Rh2 C39 N7 -146.66(12) . . . . ?
C29 Rh2 C39 N7 131.66(14) . . . . ?
C30 Rh2 C39 N7 -32.3(4) . . . . ?
C39 N8 C40 C41 79.80(19) . . . . ?
C38 N8 C40 C41 -91.91(17) . . . . ?
C39 N8 C40 C47 -101.34(17) . . . . ?
C38 N8 C40 C47 86.95(18) . . . . ?
C47 C40 C41 C43 0.1(2) . . . . ?
N8 C40 C41 C43 178.86(13) . . . . ?
C47 C40 C41 C42 -179.00(15) . . . . ?
N8 C40 C41 C42 -0.2(2) . . . . ?
C40 C41 C43 C44 0.4(2) . . . . ?
C42 C41 C43 C44 179.48(16) . . . . ?
C41 C43 C44 C46 -0.1(2) . . . . ?
C41 C43 C44 C45 179.66(15) . . . . ?
C43 C44 C46 C47 -0.7(2) . . . . ?
C45 C44 C46 C47 179.53(14) . . . . ?
C41 C40 C47 C46 -0.8(2) . . . . ?
N8 C40 C47 C46 -179.62(12) . . . . ?
C41 C40 C47 C48 179.41(14) . . . . ?
N8 C40 C47 C48 0.6(2) . . . . ?
C44 C46 C47 C40 1.2(2) . . . . ?
C44 C46 C47 C48 -179.07(14) . . . . ?
C85 B2 C73 C78 133.14(14) . . . . ?
C79 B2 C73 C78 11.88(18) . . . . ?
C91 B2 C73 C78 -104.27(15) . . . . ?
C85 B2 C73 C74 -46.79(16) . . . . ?
C79 B2 C73 C74 -168.05(12) . . . . ?
C91 B2 C73 C74 75.81(15) . . . . ?
C78 C73 C74 C75 1.7(2) . . . . ?
B2 C73 C74 C75 -178.32(14) . . . . ?
C73 C74 C75 C76 -1.9(2) . . . . ?
C74 C75 C76 C77 0.8(2) . . . . ?
C75 C76 C77 C78 0.4(2) . . . . ?
C76 C77 C78 C73 -0.5(2) . . . . ?
C74 C73 C78 C77 -0.5(2) . . . . ?
B2 C73 C78 C77 179.57(13) . . . . ?
C85 B2 C79 C84 1.34(18) . . . . ?
C91 B2 C79 C84 -119.76(13) . . . . ?
C73 B2 C79 C84 121.03(14) . . . . ?
C85 B2 C79 C80 177.78(12) . . . . ?
C91 B2 C79 C80 56.68(16) . . . . ?
C73 B2 C79 C80 -62.53(16) . . . . ?
C84 C79 C80 C81 -1.4(2) . . . . ?
B2 C79 C80 C81 -178.19(13) . . . . ?
C79 C80 C81 C82 0.1(2) . . . . ?
C80 C81 C82 C83 0.7(2) . . . . ?
C81 C82 C83 C84 -0.2(2) . . . . ?
C82 C83 C84 C79 -1.2(2) . . . . ?
C80 C79 C84 C83 1.9(2) . . . . ?
B2 C79 C84 C83 178.56(13) . . . . ?
C79 B2 C85 C90 -116.73(15) . . . . ?
C91 B2 C85 C90 -0.3(2) . . . . ?
C73 B2 C85 C90 120.83(15) . . . . ?
C79 B2 C85 C86 62.24(17) . . . . ?
C91 B2 C85 C86 178.71(13) . . . . ?
C73 B2 C85 C86 -60.20(16) . . . . ?
C90 C85 C86 C87 4.3(2) . . . . ?
B2 C85 C86 C87 -174.79(15) . . . . ?
C85 C86 C87 C88 -1.0(3) . . . . ?
C86 C87 C88 C89 -2.7(3) . . . . ?
C87 C88 C89 C90 2.9(3) . . . . ?
C88 C89 C90 C85 0.6(3) . . . . ?
C86 C85 C90 C89 -4.1(2) . . . . ?
B2 C85 C90 C89 174.94(15) . . . . ?
C85 B2 C91 C92 129.19(14) . . . . ?
C79 B2 C91 C92 -111.14(14) . . . . ?
C73 B2 C91 C92 9.50(18) . . . . ?
C85 B2 C91 C96 -53.79(16) . . . . ?
C79 B2 C91 C96 65.88(15) . . . . ?
C73 B2 C91 C96 -173.48(12) . . . . ?
C96 C91 C92 C93 2.6(2) . . . . ?
B2 C91 C92 C93 179.79(13) . . . . ?
C91 C92 C93 C94 -0.5(2) . . . . ?
C92 C93 C94 C95 -1.4(2) . . . . ?
C93 C94 C95 C96 1.0(2) . . . . ?
C94 C95 C96 C91 1.4(2) . . . . ?
C92 C91 C96 C95 -3.1(2) . . . . ?
B2 C91 C96 C95 179.64(14) . . . . ?
